data_7000855
loop_
_publ_author_name
'Humphrey, Simon M.'
'Allan, Phoebe K.'
'Oungoulian, Shaunt E.'
'Ironside, Matthew S.'
'Wise, Erica R.'

_publ_section_title
;
 Metal--organophosphine and metal--organophosphonium frameworks with
 layered honeycomb-like structures
;
_journal_issue 13
_journal_name_full 'Dalton Transactions'
_journal_page_first 2298
_journal_page_last 2305
_journal_paper_doi 10.1039/b820038f
_journal_year 2009
_chemical_formula_moiety 'C46 H32 N4 O14 P2 Zn4, 2(C3 H7 N O)'
_chemical_formula_sum 'C52 H46 N6 O16 P2 Zn4'
_chemical_formula_weight 1336.38
_chemical_name_systematic
;
?
;
_space_group_IT_number 14
_symmetry_cell_setting monoclinic
_symmetry_space_group_name_Hall '-P 2ybc'
_symmetry_space_group_name_H-M 'P 1 21/c 1'
_atom_sites_solution_hydrogens geom
_atom_sites_solution_primary direct
_atom_sites_solution_secondary difmap
_audit_creation_method SHELXL-97
_cell_angle_alpha 90.00
_cell_angle_beta 94.3513(9)
_cell_angle_gamma 90.00
_cell_formula_units_Z 2
_cell_length_a 11.4898(3)
_cell_length_b 14.5201(5)
_cell_length_c 24.1655(9)
_cell_measurement_reflns_used 50848
_cell_measurement_temperature 180(2)
_cell_measurement_theta_max 24.11
_cell_measurement_theta_min 1.02
_cell_volume 4020.0(2)
_computing_cell_refinement 'HKL Scalepack (Otwinowski & Minor 1997)'
_computing_data_reduction
;
HKL Denzo and Scalepack (Otwinowski & Minor 1997)
;
_computing_publication_material 'SHELXL-97 (Sheldrick 1997)'
_computing_structure_refinement 'SHELXL-97 (Sheldrick 1997)'
_computing_structure_solution 'SIR-92 (Altomare et al. 1994)'
_diffrn_ambient_temperature 180(2)
_diffrn_measured_fraction_theta_full 0.993
_diffrn_measured_fraction_theta_max 0.993
_diffrn_measurement_device_type 'Nonius Kappa CCD'
_diffrn_measurement_method 'Thin slice \w and \f scans'
_diffrn_radiation_source 'fine-focus sealed tube'
_diffrn_radiation_type MoK\a
_diffrn_radiation_wavelength 0.71073
_diffrn_reflns_av_R_equivalents 0.1516
_diffrn_reflns_av_sigmaI/netI 0.1423
_diffrn_reflns_limit_h_max 12
_diffrn_reflns_limit_h_min -12
_diffrn_reflns_limit_k_max 15
_diffrn_reflns_limit_k_min -15
_diffrn_reflns_limit_l_max 26
_diffrn_reflns_limit_l_min -25
_diffrn_reflns_number 22881
_diffrn_reflns_theta_full 22.50
_diffrn_reflns_theta_max 22.50
_diffrn_reflns_theta_min 3.78
_exptl_absorpt_coefficient_mu 1.270
_exptl_absorpt_correction_T_max 1.004
_exptl_absorpt_correction_T_min 0.835
_exptl_absorpt_correction_type multi-scan
_exptl_absorpt_process_details
;
multi-scan from symmetry-related measurements
Sortav (Blessing 1995)
;
_exptl_crystal_colour Colorless
_exptl_crystal_density_diffrn 1.104
_exptl_crystal_density_method 'not measured'
_exptl_crystal_description Parallelepiped
_exptl_crystal_F_000 1360
_exptl_crystal_size_max 0.10
_exptl_crystal_size_mid 0.05
_exptl_crystal_size_min 0.04
_platon_squeeze_details
;
;
_refine_diff_density_max 0.539
_refine_diff_density_min -0.420
_refine_diff_density_rms 0.086
_refine_ls_extinction_method none
_refine_ls_goodness_of_fit_ref 0.919
_refine_ls_hydrogen_treatment mixed
_refine_ls_matrix_type full
_refine_ls_number_parameters 339
_refine_ls_number_reflns 5229
_refine_ls_number_restraints 19
_refine_ls_restrained_S_all 0.919
_refine_ls_R_factor_all 0.1585
_refine_ls_R_factor_gt 0.0773
_refine_ls_shift/su_max 0.000
_refine_ls_shift/su_mean 0.000
_refine_ls_structure_factor_coef Fsqd
_refine_ls_weighting_details 'calc w=1/[\s^2^(Fo^2^)+(0.1135P)^2^+0.0000P] where P=(Fo^2^+2Fc^2^)/3'
_refine_ls_weighting_scheme calc
_refine_ls_wR_factor_gt 0.1838
_refine_ls_wR_factor_ref 0.2162
_reflns_number_gt 2461
_reflns_number_total 5229
_reflns_threshold_expression >2sigma(I)
_cod_data_source_file b820038f.txt
_cod_data_source_block sh0704a
_cod_original_sg_symbol_H-M P2(1)/c
_cod_database_code 7000855

loop_
_symmetry_equiv_pos_as_xyz
'x, y, z'
'-x, y+1/2, -z+1/2'
'-x, -y, -z'
'x, -y-1/2, z-1/2'

loop_
_atom_site_label
_atom_site_type_symbol
_atom_site_fract_x
_atom_site_fract_y
_atom_site_fract_z
_atom_site_U_iso_or_equiv
_atom_site_adp_type
_atom_site_occupancy
_atom_site_symmetry_multiplicity
_atom_site_calc_flag
_atom_site_refinement_flags
_atom_site_disorder_assembly
_atom_site_disorder_group
Zn1 Zn 0.24146(10) 0.47931(7) 0.05754(5) 0.0624(4) Uani 1 1 d . . .
Zn2 Zn 0.03651(10) 0.60593(8) 0.00440(5) 0.0717(5) Uani 1 1 d . . .
P1 P 0.4864(3) 0.97958(17) 0.22643(12) 0.0672(8) Uani 1 1 d . . .
O2 O 0.2934(6) 0.5893(4) 0.0975(3) 0.076(2) Uani 1 1 d . . .
O7 O 0.0728(5) 0.4833(4) 0.0462(3) 0.0645(17) Uani 1 1 d . . .
H7A H 0.0405 0.4875 0.0834 0.077 Uiso 1 1 calc R . .
O4 O 0.3088(6) 1.0098(4) 0.4853(3) 0.0720(19) Uani 1 1 d . . .
O6 O 0.2115(11) 1.3841(6) 0.1547(4) 0.147(4) Uani 1 1 d . A .
O1 O 0.1580(7) 0.6862(4) 0.0569(3) 0.086(2) Uani 1 1 d . . .
O5 O 0.3174(7) 1.3684(5) 0.0860(4) 0.086(3) Uani 1 1 d . . .
O3 O 0.1645(7) 0.9169(5) 0.4487(3) 0.078(2) Uani 1 1 d . . .
C1 C 0.4103(9) 0.8933(7) 0.1825(4) 0.066(3) Uani 1 1 d . A .
C2 C 0.3152(11) 0.9073(8) 0.1436(5) 0.099(4) Uani 1 1 d . . .
H2 H 0.2854 0.9678 0.1375 0.119 Uiso 1 1 calc R A .
C3 C 0.2632(11) 0.8334(8) 0.1137(5) 0.101(4) Uani 1 1 d . A .
H3 H 0.1982 0.8443 0.0878 0.121 Uiso 1 1 calc R . .
C4 C 0.3041(9) 0.7483(6) 0.1212(4) 0.062(3) Uani 1 1 d . . .
C5 C 0.3976(10) 0.7335(7) 0.1592(5) 0.094(4) Uani 1 1 d . A .
H5 H 0.4263 0.6725 0.1647 0.112 Uiso 1 1 calc R . .
C6 C 0.4497(10) 0.8024(7) 0.1887(5) 0.097(4) Uani 1 1 d . . .
H6 H 0.5146 0.7892 0.2142 0.116 Uiso 1 1 calc R A .
C7 C 0.2461(10) 0.6684(7) 0.0889(4) 0.068(3) Uani 1 1 d . A .
C8 C 0.4174(9) 0.9650(6) 0.2907(4) 0.055(2) Uani 1 1 d . A .
C9 C 0.3035(10) 0.9311(7) 0.2944(5) 0.077(3) Uani 1 1 d . . .
H9 H 0.2608 0.9079 0.2621 0.092 Uiso 1 1 calc R A .
C10 C 0.2542(9) 0.9314(7) 0.3440(5) 0.072(3) Uani 1 1 d . A .
H10 H 0.1764 0.9096 0.3450 0.087 Uiso 1 1 calc R . .
C11 C 0.3132(8) 0.9624(5) 0.3938(4) 0.053(3) Uani 1 1 d . . .
C12 C 0.4255(10) 0.9910(6) 0.3906(4) 0.061(3) Uani 1 1 d . A .
H12 H 0.4687 1.0106 0.4236 0.074 Uiso 1 1 calc R . .
C13 C 0.4792(9) 0.9925(6) 0.3408(4) 0.061(3) Uani 1 1 d . . .
H13 H 0.5581 1.0121 0.3405 0.073 Uiso 1 1 calc R A .
C14 C 0.2570(11) 0.9604(6) 0.4452(4) 0.060(3) Uani 1 1 d . A .
C15 C 0.4180(8) 1.0887(6) 0.2001(4) 0.060(3) Uiso 0.501(19) 1 d P A 1
C15' C 0.4180(8) 1.0887(6) 0.2001(4) 0.060(3) Uiso 0.499(19) 1 d P A 2
C16 C 0.307(3) 1.1228(18) 0.2108(12) 0.092(9) Uiso 0.501(19) 1 d P A 1
H16 H 0.2626 1.0862 0.2342 0.111 Uiso 0.501(19) 1 calc PR A 1
C16' C 0.3550(18) 1.1377(12) 0.2288(9) 0.048(6) Uiso 0.499(19) 1 d P A 2
H16' H 0.3380 1.1183 0.2649 0.058 Uiso 0.499(19) 1 calc PR A 2
C17 C 0.257(2) 1.1998(15) 0.1918(10) 0.076(7) Uiso 0.501(19) 1 d P A 1
H17 H 0.1812 1.2190 0.2000 0.091 Uiso 0.501(19) 1 calc PR A 1
C17' C 0.3085(19) 1.2246(13) 0.2063(9) 0.056(6) Uiso 0.499(19) 1 d P A 2
H17' H 0.2607 1.2615 0.2278 0.067 Uiso 0.499(19) 1 calc PR A 2
C18 C 0.3322(9) 1.2528(6) 0.1563(4) 0.064(3) Uiso 0.501(19) 1 d P A 1
C18' C 0.3322(9) 1.2528(6) 0.1563(4) 0.064(3) Uiso 0.499(19) 1 d P A 2
C19 C 0.4310(16) 1.2277(12) 0.1441(8) 0.050(6) Uiso 0.501(19) 1 d P A 1
H19' H 0.4726 1.2630 0.1190 0.060 Uiso 0.501(19) 1 calc PR A 1
C19' C 0.393(2) 1.1886(17) 0.1207(12) 0.087(8) Uiso 0.499(19) 1 d P A 2
H19 H 0.4020 1.2039 0.0830 0.104 Uiso 0.499(19) 1 calc PR A 2
C20 C 0.4809(18) 1.1461(13) 0.1680(8) 0.057(6) Uiso 0.501(19) 1 d P A 1
H20 H 0.5592 1.1308 0.1618 0.068 Uiso 0.501(19) 1 calc PR A 1
C20' C 0.439(2) 1.1043(16) 0.1428(11) 0.081(8) Uiso 0.499(19) 1 d P A 2
H20' H 0.4800 1.0617 0.1216 0.097 Uiso 0.499(19) 1 calc PR A 2
C21 C 0.2840(10) 1.3409(7) 0.1290(6) 0.074(3) Uani 1 1 d . . .
C100 C 0.350(2) 0.7154(15) 0.4670(11) 0.116(9) Uiso 0.50 1 d PD . .
H10D H 0.3192 0.7757 0.4611 0.139 Uiso 0.50 1 calc PR . .
C101 C 0.492(2) 0.6294(16) 0.5152(13) 0.153(12) Uiso 0.50 1 d PD . .
H10E H 0.4448 0.5787 0.4989 0.230 Uiso 0.50 1 calc PR . .
H10F H 0.4877 0.6296 0.5555 0.230 Uiso 0.50 1 calc PR . .
H10G H 0.5735 0.6214 0.5066 0.230 Uiso 0.50 1 calc PR . .
C102 C 0.5060(19) 0.7895(13) 0.5126(10) 0.096(7) Uiso 0.50 1 d PD . .
H10A H 0.4679 0.8441 0.4956 0.144 Uiso 0.50 1 calc PR . .
H10B H 0.5874 0.7872 0.5032 0.144 Uiso 0.50 1 calc PR . .
H10C H 0.5034 0.7925 0.5530 0.144 Uiso 0.50 1 calc PR . .
C110 C 0.092(2) 0.5784(19) 0.1949(12) 0.134(11) Uiso 0.50 1 d PD . .
H11B H 0.1500 0.5323 0.2003 0.160 Uiso 0.50 1 calc PR . .
C111 C 0.054(5) 0.728(3) 0.218(3) 0.39(4) Uiso 0.50 1 d PD . .
H11F H -0.0137 0.7192 0.1918 0.578 Uiso 0.50 1 calc PR . .
H11G H 0.1091 0.7706 0.2027 0.578 Uiso 0.50 1 calc PR . .
H11H H 0.0287 0.7537 0.2530 0.578 Uiso 0.50 1 calc PR . .
C112 C 0.213(2) 0.653(2) 0.2629(13) 0.147(11) Uiso 0.50 1 d PD . .
H11C H 0.2578 0.5959 0.2627 0.221 Uiso 0.50 1 calc PR . .
H11D H 0.1941 0.6671 0.3009 0.221 Uiso 0.50 1 calc PR . .
H11E H 0.2584 0.7036 0.2487 0.221 Uiso 0.50 1 calc PR . .
N100 N 0.4497(16) 0.7131(11) 0.4931(8) 0.095(6) Uiso 0.50 1 d PD . .
N110 N 0.109(2) 0.6428(18) 0.2294(12) 0.177(11) Uiso 0.50 1 d PD . .
O110 O 0.0171(19) 0.5565(14) 0.1543(10) 0.155(8) Uiso 0.50 1 d PD . .
O100 O 0.279(2) 0.649(2) 0.4464(13) 0.228(12) Uiso 0.50 1 d PD . .
N2 N 0.0028(8) 0.7261(6) -0.0446(4) 0.092(3) Uani 1 1 d D . .
N1 N -0.0944(7) 0.6487(6) 0.0572(5) 0.098(3) Uani 1 1 d D . .
C23 C -0.091(2) 0.7737(16) -0.0228(10) 0.225(10) Uiso 1 1 d D . .
H23A H -0.1624 0.7645 -0.0476 0.270 Uiso 1 1 calc R . .
H23B H -0.0731 0.8405 -0.0217 0.270 Uiso 1 1 calc R . .
C22 C -0.113(3) 0.7404(17) 0.0362(12) 0.300(14) Uiso 1 1 d D . .
H22A H -0.0654 0.7810 0.0620 0.360 Uiso 1 1 calc R . .
H22B H -0.1953 0.7551 0.0413 0.360 Uiso 1 1 calc R . .

loop_
_atom_site_aniso_label
_atom_site_aniso_U_11
_atom_site_aniso_U_22
_atom_site_aniso_U_33
_atom_site_aniso_U_23
_atom_site_aniso_U_13
_atom_site_aniso_U_12
Zn1 0.0608(8) 0.0645(7) 0.0593(8) 0.0074(6) -0.0116(6) 0.0057(6)
Zn2 0.0621(8) 0.0729(8) 0.0768(10) -0.0074(6) -0.0152(7) 0.0132(6)
P1 0.081(2) 0.0590(16) 0.0597(19) 0.0026(14) -0.0102(15) 0.0016(14)
O2 0.088(5) 0.052(4) 0.083(5) 0.001(3) -0.029(4) 0.003(4)
O7 0.054(4) 0.079(4) 0.060(4) 0.000(3) -0.001(3) 0.009(3)
O4 0.076(5) 0.082(5) 0.059(5) -0.018(4) 0.012(4) -0.008(4)
O6 0.228(12) 0.109(7) 0.110(8) 0.048(6) 0.053(8) 0.082(8)
O1 0.091(6) 0.072(5) 0.088(6) -0.008(4) -0.037(5) 0.018(4)
O5 0.085(6) 0.092(6) 0.080(6) 0.047(5) -0.003(5) 0.010(4)
O3 0.074(5) 0.076(5) 0.082(6) -0.010(4) 0.008(4) -0.022(4)
C1 0.072(7) 0.072(7) 0.052(7) -0.004(5) -0.005(6) 0.009(5)
C2 0.114(10) 0.085(8) 0.092(10) -0.016(7) -0.045(8) 0.041(7)
C3 0.111(10) 0.095(9) 0.088(9) -0.025(7) -0.048(8) 0.033(8)
C4 0.079(7) 0.049(6) 0.054(7) -0.005(5) -0.011(6) 0.012(5)
C5 0.110(10) 0.035(6) 0.128(11) 0.013(6) -0.041(9) 0.008(6)
C6 0.105(10) 0.056(7) 0.121(11) -0.003(7) -0.045(8) 0.009(7)
C7 0.095(9) 0.052(7) 0.057(7) -0.002(5) 0.006(6) 0.010(6)
C8 0.073(7) 0.050(6) 0.041(6) 0.004(4) -0.003(5) -0.004(5)
C9 0.090(9) 0.087(7) 0.049(8) -0.011(6) -0.019(7) -0.024(7)
C10 0.052(7) 0.098(8) 0.067(8) -0.017(6) 0.000(6) -0.027(6)
C11 0.049(6) 0.048(6) 0.062(8) -0.003(5) -0.007(6) -0.017(5)
C12 0.078(8) 0.064(6) 0.040(7) -0.002(5) -0.011(6) 0.014(5)
C13 0.056(6) 0.061(6) 0.062(8) 0.004(5) -0.023(6) 0.001(5)
C14 0.081(8) 0.055(6) 0.044(7) -0.001(5) -0.004(6) 0.018(6)
C21 0.065(8) 0.049(7) 0.102(11) -0.010(7) -0.023(8) 0.006(6)
N2 0.085(7) 0.069(6) 0.115(8) -0.003(5) -0.030(6) 0.032(5)
N1 0.072(6) 0.076(6) 0.145(10) -0.032(6) 0.004(6) 0.020(5)

loop_
_atom_type_symbol
_atom_type_description
_atom_type_scat_dispersion_real
_atom_type_scat_dispersion_imag
_atom_type_scat_source
C C 0.0033 0.0016 'International Tables Vol C Tables 4.2.6.8 and 6.1.1.4'
H H 0.0000 0.0000 'International Tables Vol C Tables 4.2.6.8 and 6.1.1.4'
N N 0.0061 0.0033 'International Tables Vol C Tables 4.2.6.8 and 6.1.1.4'
O O 0.0106 0.0060 'International Tables Vol C Tables 4.2.6.8 and 6.1.1.4'
P P 0.1023 0.0942 'International Tables Vol C Tables 4.2.6.8 and 6.1.1.4'
Zn Zn 0.2839 1.4301 'International Tables Vol C Tables 4.2.6.8 and 6.1.1.4'

loop_
_geom_angle_atom_site_label_1
_geom_angle_atom_site_label_2
_geom_angle_atom_site_label_3
_geom_angle
_geom_angle_site_symmetry_1
_geom_angle_site_symmetry_3
_geom_angle_publ_flag
O5 Zn1 O2 113.3(3) 1_545 . ?
O5 Zn1 O7 119.7(3) 1_545 . ?
O2 Zn1 O7 108.2(3) . . ?
O5 Zn1 O4 100.6(3) 1_545 4_575 ?
O2 Zn1 O4 104.4(3) . 4_575 ?
O7 Zn1 O4 109.2(3) . 4_575 ?
O7 Zn2 O3 93.0(3) . 4_575 ?
O7 Zn2 O7 81.1(2) . 3_565 ?
O3 Zn2 O7 87.0(3) 4_575 3_565 ?
O7 Zn2 N2 175.3(3) . . ?
O3 Zn2 N2 83.1(3) 4_575 . ?
O7 Zn2 N2 96.0(3) 3_565 . ?
O7 Zn2 N1 94.8(3) . . ?
O3 Zn2 N1 172.0(3) 4_575 . ?
O7 Zn2 N1 96.2(3) 3_565 . ?
N2 Zn2 N1 89.3(4) . . ?
O7 Zn2 O1 94.6(2) . . ?
O3 Zn2 O1 90.5(3) 4_575 . ?
O7 Zn2 O1 174.9(2) 3_565 . ?
N2 Zn2 O1 88.1(3) . . ?
N1 Zn2 O1 86.9(3) . . ?
C8 P1 C1 101.4(5) . . ?
C8 P1 C15 101.1(4) . . ?
C1 P1 C15 102.4(5) . . ?
C7 O2 Zn1 123.2(6) . . ?
Zn1 O7 Zn2 104.9(3) . . ?
Zn1 O7 Zn2 127.2(3) . 3_565 ?
Zn2 O7 Zn2 98.9(2) . 3_565 ?
Zn1 O7 H7A 108.1 . . ?
Zn2 O7 H7A 108.1 . . ?
Zn2 O7 H7A 108.1 3_565 . ?
C14 O4 Zn1 120.7(7) . 4_576 ?
C7 O1 Zn2 135.1(6) . . ?
C21 O5 Zn1 114.7(8) . 1_565 ?
C14 O3 Zn2 140.2(7) . 4_576 ?
C6 C1 C2 116.0(10) . . ?
C6 C1 P1 116.7(8) . . ?
C2 C1 P1 127.3(8) . . ?
C1 C2 C3 121.0(10) . . ?
C1 C2 H2 119.5 . . ?
C3 C2 H2 119.5 . . ?
C4 C3 C2 120.6(10) . . ?
C4 C3 H3 119.7 . . ?
C2 C3 H3 119.7 . . ?
C3 C4 C5 119.1(9) . . ?
C3 C4 C7 120.2(9) . . ?
C5 C4 C7 120.7(9) . . ?
C6 C5 C4 122.1(9) . . ?
C6 C5 H5 118.9 . . ?
C4 C5 H5 118.9 . . ?
C5 C6 C1 121.2(10) . . ?
C5 C6 H6 119.4 . . ?
C1 C6 H6 119.4 . . ?
O1 C7 O2 126.7(9) . . ?
O1 C7 C4 117.4(9) . . ?
O2 C7 C4 115.9(10) . . ?
C9 C8 C13 117.0(9) . . ?
C9 C8 P1 124.4(8) . . ?
C13 C8 P1 118.6(8) . . ?
C10 C9 C8 120.2(9) . . ?
C10 C9 H9 119.9 . . ?
C8 C9 H9 119.9 . . ?
C9 C10 C11 123.2(10) . . ?
C9 C10 H10 118.4 . . ?
C11 C10 H10 118.4 . . ?
C12 C11 C10 116.4(10) . . ?
C12 C11 C14 122.8(9) . . ?
C10 C11 C14 120.8(9) . . ?
C11 C12 C13 122.5(9) . . ?
C11 C12 H12 118.8 . . ?
C13 C12 H12 118.8 . . ?
C12 C13 C8 120.5(9) . . ?
C12 C13 H13 119.7 . . ?
C8 C13 H13 119.7 . . ?
O3 C14 O4 124.8(10) . . ?
O3 C14 C11 120.6(9) . . ?
O4 C14 C11 114.6(10) . . ?
C20 C15 C16 114.2(15) . . ?
C20 C15 P1 118.8(10) . . ?
C16 C15 P1 126.9(13) . . ?
C17 C16 C15 127(2) . . ?
C17 C16 H16 116.4 . . ?
C15 C16 H16 116.4 . . ?
C17' C16' H16' 120.3 . . ?
C16 C17 C18 113(2) . . ?
C16 C17 H17 123.7 . . ?
C18 C17 H17 123.7 . . ?
C16' C17' H17' 119.6 . . ?
C19 C18 C17 124.5(15) . . ?
C19 C18 C21 116.8(13) . . ?
C17 C18 C21 118.6(13) . . ?
C18 C19 C20 119.6(17) . . ?
C18 C19 H19' 120.2 . . ?
C20 C19 H19' 120.2 . . ?
C20' C19' H19 120.0 . . ?
C15 C20 C19 121.4(16) . . ?
C15 C20 H20 119.3 . . ?
C19 C20 H20 119.3 . . ?
C19' C20' H20' 122.8 . . ?
O5 C21 O6 122.2(11) . . ?
O5 C21 C18 121.4(12) . . ?
O6 C21 C18 116.3(13) . . ?
N100 C100 O100 132(2) . . ?
N100 C100 H10D 114.0 . . ?
O100 C100 H10D 114.0 . . ?
N100 C101 H10E 109.5 . . ?
N100 C101 H10F 109.5 . . ?
H10E C101 H10F 109.5 . . ?
N100 C101 H10G 109.5 . . ?
H10E C101 H10G 109.5 . . ?
H10F C101 H10G 109.5 . . ?
N100 C102 H10A 109.5 . . ?
N100 C102 H10B 109.5 . . ?
H10A C102 H10B 109.5 . . ?
N100 C102 H10C 109.5 . . ?
H10A C102 H10C 109.5 . . ?
H10B C102 H10C 109.5 . . ?
N110 C110 O110 139(3) . . ?
N110 C110 H11B 110.7 . . ?
O110 C110 H11B 110.7 . . ?
N110 C111 H11F 109.5 . . ?
N110 C111 H11G 109.5 . . ?
H11F C111 H11G 109.5 . . ?
N110 C111 H11H 109.5 . . ?
H11F C111 H11H 109.5 . . ?
H11G C111 H11H 109.5 . . ?
N110 C112 H11C 109.5 . . ?
N110 C112 H11D 109.5 . . ?
H11C C112 H11D 109.5 . . ?
N110 C112 H11E 109.5 . . ?
H11C C112 H11E 109.5 . . ?
H11D C112 H11E 109.5 . . ?
C100 N100 C102 122.9(16) . . ?
C100 N100 C101 119.2(15) . . ?
C102 N100 C101 115.9(16) . . ?
C110 N110 C112 124(2) . . ?
C110 N110 C111 119(2) . . ?
C112 N110 C111 112(2) . . ?
C23 N2 Zn2 107.7(12) . . ?
C22 N1 Zn2 98.6(13) . . ?
N2 C23 C22 112(2) . . ?
N2 C23 H23A 109.2 . . ?
C22 C23 H23A 109.2 . . ?
N2 C23 H23B 109.2 . . ?
C22 C23 H23B 109.2 . . ?
H23A C23 H23B 107.9 . . ?
N1 C22 C23 126(2) . . ?
N1 C22 H22A 105.8 . . ?
C23 C22 H22A 105.8 . . ?
N1 C22 H22B 105.8 . . ?
C23 C22 H22B 105.8 . . ?
H22A C22 H22B 106.2 . . ?

loop_
_geom_bond_atom_site_label_1
_geom_bond_atom_site_label_2
_geom_bond_distance
_geom_bond_site_symmetry_2
_geom_bond_publ_flag
Zn1 O5 1.933(7) 1_545 ?
Zn1 O2 1.937(6) . ?
Zn1 O7 1.937(6) . ?
Zn1 O4 1.970(7) 4_575 ?
Zn2 O7 2.075(6) . ?
Zn2 O3 2.094(8) 4_575 ?
Zn2 O7 2.126(6) 3_565 ?
Zn2 N2 2.128(8) . ?
Zn2 N1 2.138(9) . ?
Zn2 O1 2.156(7) . ?
P1 C8 1.810(10) . ?
P1 C1 1.822(10) . ?
P1 C15 1.859(9) . ?
O2 C7 1.282(10) . ?
O7 Zn2 2.126(6) 3_565 ?
O7 H7A 1.0000 . ?
O4 C14 1.311(11) . ?
O4 Zn1 1.970(7) 4_576 ?
O6 C21 1.244(13) . ?
O1 C7 1.253(12) . ?
O5 C21 1.205(14) . ?
O5 Zn1 1.933(7) 1_565 ?
O3 C14 1.244(12) . ?
O3 Zn2 2.094(8) 4_576 ?
C1 C6 1.399(13) . ?
C1 C2 1.401(13) . ?
C2 C3 1.402(14) . ?
C2 H2 0.9500 . ?
C3 C4 1.329(13) . ?
C3 H3 0.9500 . ?
C4 C5 1.377(13) . ?
C4 C7 1.523(13) . ?
C5 C6 1.343(14) . ?
C5 H5 0.9500 . ?
C6 H6 0.9500 . ?
C8 C9 1.407(13) . ?
C8 C13 1.413(12) . ?
C9 C10 1.364(13) . ?
C9 H9 0.9500 . ?
C10 C11 1.411(13) . ?
C10 H10 0.9500 . ?
C11 C12 1.363(13) . ?
C11 C14 1.444(13) . ?
C12 C13 1.394(13) . ?
C12 H12 0.9500 . ?
C13 H13 0.9500 . ?
C15 C20 1.38(2) . ?
C15 C16 1.41(3) . ?
C16 C17 1.32(3) . ?
C16 H16 0.9500 . ?
C16' C17' 1.46(2) . ?
C16' H16' 0.9500 . ?
C17 C18 1.48(3) . ?
C17 H17 0.9500 . ?
C17' H17' 0.9500 . ?
C18 C19 1.249(18) . ?
C18 C21 1.523(14) . ?
C19 C20 1.42(2) . ?
C19 H19' 0.9500 . ?
C19' C20' 1.42(3) . ?
C19' H19 0.9500 . ?
C20 H20 0.9500 . ?
C20' H20' 0.9500 . ?
C100 N100 1.27(2) . ?
C100 O100 1.33(2) . ?
C100 H10D 0.9500 . ?
C101 N100 1.40(2) . ?
C101 H10E 0.9800 . ?
C101 H10F 0.9800 . ?
C101 H10G 0.9800 . ?
C102 N100 1.350(19) . ?
C102 H10A 0.9800 . ?
C102 H10B 0.9800 . ?
C102 H10C 0.9800 . ?
C110 N110 1.26(3) . ?
C110 O110 1.29(2) . ?
C110 H11B 0.9500 . ?
C111 N110 1.41(2) . ?
C111 H11F 0.9800 . ?
C111 H11G 0.9800 . ?
C111 H11H 0.9800 . ?
C112 N110 1.39(2) . ?
C112 H11C 0.9800 . ?
C112 H11D 0.9800 . ?
C112 H11E 0.9800 . ?
N2 C23 1.413(18) . ?
N1 C22 1.43(2) . ?
C23 C22 1.545(17) . ?
C23 H23A 0.9900 . ?
C23 H23B 0.9900 . ?
C22 H22A 0.9900 . ?
C22 H22B 0.9900 . ?

loop_
_platon_squeeze_void_nr
_platon_squeeze_void_average_x
_platon_squeeze_void_average_y
_platon_squeeze_void_average_z
_platon_squeeze_void_volume
_platon_squeeze_void_count_electrons
_platon_squeeze_void_content
1 0.000 0.000 0.000 475 105 ' '
2 0.000 0.500 0.500 475 104 ' '
